data_4109119
loop_
_publ_author_name
'Masaki Kawano'
'Katsuyuki Hirai'
'Hideo Tomioka'
'Yuji Ohashi'

_publ_contact_author 'Masaki Kawano'
_publ_contact_author_email mkawano@chem.titech.ac.jp
_publ_section_title
;
 Structure Determination of Triplet Diphenylcarbenes by in Situ X-ray
 Crystallographic Analysis
;
_journal_name_full 'Journal of the American Chemical Society'
_journal_page_first 2383
_journal_page_last 2391
_journal_paper_doi 10.1021/ja067306b
_journal_volume 129
_journal_year 2007
_chemical_formula_sum 'C13 H4 Br6 N2'
_chemical_formula_weight 667.64
_chemical_name_systematic
; 
 ? 
;
_space_group_IT_number 14
_symmetry_cell_setting monoclinic
_symmetry_space_group_name_Hall '-P 2yn'
_symmetry_space_group_name_H-M 'P 1 21/n 1'
_atom_sites_solution_hydrogens geom
_atom_sites_solution_primary direct
_atom_sites_solution_secondary difmap
_audit_creation_method SHELXL-97
_cell_angle_alpha 90.00
_cell_angle_beta 91.409(1)
_cell_angle_gamma 90.00
_cell_formula_units_Z 4
_cell_length_a 9.9776(3)
_cell_length_b 13.0960(4)
_cell_length_c 12.6356(4)
_cell_measurement_reflns_used 6283
_cell_measurement_temperature 80(2)
_cell_measurement_theta_max 25
_cell_measurement_theta_min 2
_cell_volume 1650.55(9)
_computing_cell_refinement 'Siemens SMART'
_computing_data_collection 'Siemens SMART'
_computing_data_reduction 'Siemens SAINT & SADABS'
_computing_molecular_graphics 'Siemens XP'
_computing_publication_material 'Siemens SHELXTL'
_computing_structure_refinement 'SHELXL-97 (Sheldrick, 1997)'
_computing_structure_solution 'SHELXS-97 (Sheldrick, 1990)'
_diffrn_ambient_temperature 80(2)
_diffrn_measured_fraction_theta_full 0.979
_diffrn_measured_fraction_theta_max 0.979
_diffrn_measurement_device_type 'Siemens SMART CCD area detector system'
_diffrn_measurement_method 'omega scan'
_diffrn_radiation_monochromator graphite
_diffrn_radiation_source 'rotating anode'
_diffrn_radiation_type MoK\a
_diffrn_radiation_wavelength 0.71073
_diffrn_reflns_av_R_equivalents 0.0609
_diffrn_reflns_av_sigmaI/netI 0.0506
_diffrn_reflns_limit_h_max 18
_diffrn_reflns_limit_h_min -18
_diffrn_reflns_limit_k_max 21
_diffrn_reflns_limit_k_min -23
_diffrn_reflns_limit_l_max 22
_diffrn_reflns_limit_l_min -20
_diffrn_reflns_number 58051
_diffrn_reflns_theta_full 40.00
_diffrn_reflns_theta_max 40.00
_diffrn_reflns_theta_min 2.24
_exptl_absorpt_coefficient_mu 14.587
_exptl_absorpt_correction_T_max 0.1416
_exptl_absorpt_correction_T_min 0.0677
_exptl_absorpt_correction_type multi-scan
_exptl_absorpt_process_details SADABS
_exptl_crystal_density_diffrn 2.687
_exptl_crystal_F_000 1224
_exptl_crystal_size_max 0.40
_exptl_crystal_size_mid 0.22
_exptl_crystal_size_min 0.22
_refine_diff_density_max 1.452
_refine_diff_density_min -1.580
_refine_diff_density_rms 0.191
_refine_ls_extinction_method none
_refine_ls_goodness_of_fit_ref 1.054
_refine_ls_hydrogen_treatment mixed
_refine_ls_matrix_type full
_refine_ls_number_parameters 247
_refine_ls_number_reflns 10005
_refine_ls_number_restraints 13
_refine_ls_restrained_S_all 1.054
_refine_ls_R_factor_all 0.0787
_refine_ls_R_factor_gt 0.0408
_refine_ls_shift/su_max 0.011
_refine_ls_shift/su_mean 0.002
_refine_ls_structure_factor_coef Fsqd
_refine_ls_weighting_details 'calc w=1/[\s^2^(Fo^2^)+(0.0297P)^2^+2.8124P] where P=(Fo^2^+2Fc^2^)/3'
_refine_ls_weighting_scheme calc
_refine_ls_wR_factor_gt 0.0768
_refine_ls_wR_factor_ref 0.0848
_reflns_number_gt 6758
_reflns_number_total 10005
_reflns_threshold_expression >2sigma(I)
_cod_data_source_file ja067306bsi20061011_075725_2.cif
_cod_data_source_block irradiated_(PhBr3)3CN2
_cod_database_code 4109119

loop_
_symmetry_equiv_pos_as_xyz
'x, y, z'
'-x+1/2, y+1/2, -z+1/2'
'-x, -y, -z'
'x-1/2, -y-1/2, z-1/2'

loop_
_atom_site_label
_atom_site_type_symbol
_atom_site_fract_x
_atom_site_fract_y
_atom_site_fract_z
_atom_site_U_iso_or_equiv
_atom_site_adp_type
_atom_site_occupancy
_atom_site_symmetry_multiplicity
_atom_site_calc_flag
_atom_site_refinement_flags
_atom_site_disorder_assembly
_atom_site_disorder_group
N1 N 0.19499(10) 0.09981(6) 0.87468(8) 0.0081(5) Uani 0.790(5) 1 d PG A 1
N2 N 0.20299(12) 0.01388(6) 0.88478(9) 0.0171(15) Uani 0.790(5) 1 d PG A 1
C1 C 0.18704(8) 0.20069(6) 0.86495(7) 0.0082(5) Uani 0.790(5) 1 d PG A 1
C11 C 0.14827(8) 0.24094(6) 0.76002(6) 0.0092(6) Uani 0.790(5) 1 d PG A 1
C12 C 0.20800(9) 0.20848(7) 0.66583(6) 0.0121(11) Uani 0.790(5) 1 d PG A 1
C13 C 0.17207(11) 0.24745(8) 0.56649(6) 0.0121(13) Uani 0.790(5) 1 d PG A 1
H13A H 0.2140 0.2235 0.5045 0.015 Uiso 0.790(5) 1 d PG A 1
C14 C 0.07343(12) 0.32227(8) 0.56022(7) 0.015(2) Uani 0.790(5) 1 d PG A 1
C15 C 0.00898(11) 0.35686(8) 0.64981(7) 0.016(3) Uani 0.790(5) 1 d PG A 1
H15A H -0.0592 0.4074 0.6444 0.020 Uiso 0.790(5) 1 d PG A 1
C16 C 0.04683(9) 0.31565(7) 0.74768(7) 0.0124(10) Uani 0.790(5) 1 d PG A 1
Br1 Br 0.34928(11) 0.11080(9) 0.66649(8) 0.01445(14) Uani 0.790(5) 1 d PG A 1
Br2 Br 0.02847(16) 0.37784(11) 0.42662(7) 0.01668(19) Uani 0.790(5) 1 d PG A 1
Br3 Br -0.04768(9) 0.36425(8) 0.86628(8) 0.01645(14) Uani 0.790(5) 1 d PG A 1
C21 C 0.22025(9) 0.25940(6) 0.96209(6) 0.0108(9) Uani 0.790(5) 1 d PG A 1
C22 C 0.31365(10) 0.34064(7) 0.96296(7) 0.0099(7) Uani 0.790(5) 1 d PG A 1
C23 C 0.34818(13) 0.39462(7) 1.05450(7) 0.0148(12) Uani 0.790(5) 1 d PG A 1
H23A H 0.4096 0.4500 1.0522 0.018 Uiso 0.790(5) 1 d PG A 1
C24 C 0.29100(15) 0.36595(8) 1.14966(6) 0.0152(18) Uani 0.790(5) 1 d PG A 1
C25 C 0.19775(14) 0.28712(8) 1.15457(6) 0.0136(11) Uani 0.790(5) 1 d PG A 1
H25A H 0.1594 0.2681 1.2198 0.016 Uiso 0.790(5) 1 d PG A 1
C26 C 0.16245(12) 0.23686(7) 1.06050(6) 0.0132(19) Uani 0.790(5) 1 d PG A 1
Br4 Br 0.40236(10) 0.37844(8) 0.83807(8) 0.01594(16) Uani 0.790(5) 1 d PG A 1
Br5 Br 0.34348(19) 0.43707(10) 1.27455(7) 0.01871(18) Uani 0.790(5) 1 d PG A 1
Br6 Br 0.02306(13) 0.13916(8) 1.06837(8) 0.01315(15) Uani 0.790(5) 1 d PG A 1
N1A N 0.239(4) 0.000(3) 0.956(4) 0.123(13) Uiso 0.210(5) 1 d P A 2
N2A N 0.195(2) 0.0154(15) 0.8838(16) 0.040(10) Uiso 0.210(5) 1 d P A 2
C1A C 0.175(2) 0.2307(19) 0.8663(12) 0.038(5) Uiso 0.210(5) 1 d PD A 2
C11A C 0.1360(19) 0.2600(16) 0.7610(15) 0.026(4) Uiso 0.210(5) 1 d PD A 2
C12A C 0.2014(18) 0.2189(16) 0.6714(16) 0.026(5) Uiso 0.210(5) 1 d PD A 2
C13A C 0.162(2) 0.2509(14) 0.5702(16) 0.028(8) Uiso 0.210(5) 1 d PD A 2
H13B H 0.2049 0.2229 0.5104 0.034 Uiso 0.210(5) 1 calc PR A 2
C14A C 0.065(2) 0.3203(11) 0.5561(13) 0.013(7) Uiso 0.210(5) 1 d PD A 2
C15A C 0.0036(19) 0.3599(13) 0.6452(16) 0.014(10) Uiso 0.210(5) 1 d PD A 2
H15B H -0.0643 0.4103 0.6367 0.017 Uiso 0.210(5) 1 calc PR A 2
C16A C 0.038(2) 0.3280(19) 0.7416(16) 0.025(5) Uiso 0.210(5) 1 d PD A 2
Br1A Br 0.3416(6) 0.1218(5) 0.6806(5) 0.0291(9) Uani 0.210(5) 1 d PD A 2
Br2A Br 0.0126(7) 0.3661(5) 0.4191(4) 0.0184(8) Uani 0.210(5) 1 d PD A 2
Br3A Br -0.0538(5) 0.3837(6) 0.8596(4) 0.0309(10) Uani 0.210(5) 1 d PD A 2
C21A C 0.2136(15) 0.2731(15) 0.9663(13) 0.018(4) Uiso 0.210(5) 1 d PD A 2
C22A C 0.3187(18) 0.3512(14) 0.979(2) 0.028(4) Uiso 0.210(5) 1 d PD A 2
C23A C 0.3563(18) 0.3927(12) 1.0666(19) 0.021(4) Uiso 0.210(5) 1 d PD A 2
H23B H 0.4252 0.4428 1.0685 0.025 Uiso 0.210(5) 1 calc PR A 2
C24A C 0.2940(17) 0.3626(14) 1.159(2) 0.021(7) Uiso 0.210(5) 1 d PD A 2
C25A C 0.1964(16) 0.2884(12) 1.1576(12) 0.021(4) Uiso 0.210(5) 1 d PD A 2
H25B H 0.1567 0.2670 1.2215 0.025 Uiso 0.210(5) 1 calc PR A 2
C26A C 0.1571(15) 0.2451(17) 1.0609(10) 0.011(6) Uiso 0.210(5) 1 d PD A 2
Br4A Br 0.4066(5) 0.3875(5) 0.8494(5) 0.0298(10) Uani 0.210(5) 1 d PD A 2
Br5A Br 0.3515(8) 0.4212(6) 1.2888(5) 0.0232(10) Uani 0.210(5) 1 d PD A 2
Br6A Br 0.0129(6) 0.1511(5) 1.0607(4) 0.0196(8) Uani 0.210(5) 1 d PD A 2

loop_
_atom_site_aniso_label
_atom_site_aniso_U_11
_atom_site_aniso_U_22
_atom_site_aniso_U_33
_atom_site_aniso_U_23
_atom_site_aniso_U_13
_atom_site_aniso_U_12
N1 0.0121(10) 0.0064(10) 0.0059(9) -0.0006(7) 0.0022(7) -0.0013(7)
N2 0.019(2) 0.0152(18) 0.0172(19) -0.0014(10) 0.0039(11) -0.0044(10)
C1 0.0133(12) 0.0035(13) 0.0079(11) 0.0003(8) 0.0026(9) 0.0005(9)
C11 0.0118(13) 0.0075(14) 0.0083(12) 0.0011(10) 0.0029(9) -0.0004(10)
C12 0.0133(16) 0.0113(16) 0.0118(15) -0.0004(10) 0.0031(10) -0.0013(10)
C13 0.0147(19) 0.0129(18) 0.0090(16) -0.0001(9) 0.0036(10) -0.0013(10)
C14 0.020(3) 0.017(3) 0.009(2) 0.0031(11) 0.0009(11) -0.0038(12)
C15 0.018(3) 0.016(3) 0.015(3) 0.0027(11) 0.0054(13) -0.0014(11)
C16 0.0147(16) 0.0120(18) 0.0108(15) 0.0008(11) 0.0045(10) -0.0024(11)
Br1 0.0167(2) 0.0145(3) 0.0123(2) -0.00087(18) 0.00405(17) 0.00319(18)
Br2 0.0197(4) 0.0184(4) 0.0119(2) 0.0023(2) -0.00050(19) -0.0021(3)
Br3 0.0196(2) 0.0155(3) 0.0145(2) 0.00222(18) 0.00660(17) 0.00557(19)
C21 0.0135(14) 0.0074(15) 0.0118(14) 0.0001(10) 0.0032(10) 0.0004(10)
C22 0.0139(13) 0.0084(13) 0.0077(14) -0.0010(10) 0.0037(10) -0.0022(9)
C23 0.0179(18) 0.0121(16) 0.015(2) -0.0019(11) 0.0041(12) -0.0041(11)
C24 0.018(2) 0.016(2) 0.012(2) -0.0041(12) 0.0043(11) -0.0026(11)
C25 0.0147(16) 0.0161(17) 0.0102(15) -0.0018(10) 0.0045(10) 0.0004(10)
C26 0.015(2) 0.011(2) 0.015(2) 0.0011(10) 0.0041(10) -0.0002(11)
Br4 0.0206(3) 0.0143(3) 0.0132(3) 0.00124(19) 0.00603(19) -0.00565(19)
Br5 0.0209(3) 0.0217(4) 0.0137(3) -0.0053(2) 0.0029(2) -0.0046(3)
Br6 0.0159(3) 0.0115(2) 0.0123(2) 0.00193(17) 0.00415(18) -0.00232(19)
Br1A 0.0420(19) 0.0185(13) 0.0266(17) -0.0005(11) -0.0044(12) -0.0031(11)
Br2A 0.0181(13) 0.0215(14) 0.0155(9) -0.0016(8) -0.0012(7) -0.0064(10)
Br3A 0.0394(16) 0.039(3) 0.0153(10) -0.0007(13) 0.0112(10) -0.0108(12)
Br4A 0.0305(15) 0.040(2) 0.0198(13) 0.0078(12) 0.0089(9) -0.0071(12)
Br5A 0.0201(11) 0.0279(19) 0.0217(14) -0.0085(14) 0.0047(11) -0.0030(12)
Br6A 0.0181(11) 0.0235(15) 0.0174(12) -0.0012(9) 0.0064(9) -0.0037(10)

loop_
_atom_type_symbol
_atom_type_description
_atom_type_scat_dispersion_real
_atom_type_scat_dispersion_imag
_atom_type_scat_source
C C 0.0033 0.0016 'International Tables Vol C Tables 4.2.6.8 and 6.1.1.4'
H H 0.0000 0.0000 'International Tables Vol C Tables 4.2.6.8 and 6.1.1.4'
N N 0.0061 0.0033 'International Tables Vol C Tables 4.2.6.8 and 6.1.1.4'
Br Br -0.2901 2.4595 'International Tables Vol C Tables 4.2.6.8 and 6.1.1.4'

loop_
_geom_angle_atom_site_label_1
_geom_angle_atom_site_label_2
_geom_angle_atom_site_label_3
_geom_angle
N2 N1 C1 178.7
N1 C1 C11 117.0
N1 C1 C21 115.4
C11 C1 C21 127.6
C12 C11 C16 115.6
C12 C11 C1 123.1
C16 C11 C1 121.3
C13 C12 C11 123.0
C13 C12 Br1 115.1
C11 C12 Br1 121.8
C14 C13 C12 118.4
C13 C14 C15 121.6
C13 C14 Br2 118.5
C15 C14 Br2 119.9
C14 C15 C16 118.4
C15 C16 C11 122.9
C15 C16 Br3 116.2
C11 C16 Br3 120.8
C22 C21 C26 115.6
C22 C21 C1 122.1
C26 C21 C1 122.2
C23 C22 C21 122.6
C23 C22 Br4 116.6
C21 C22 Br4 120.8
C22 C23 C24 118.8
C25 C24 C23 121.7
C25 C24 Br5 119.9
C23 C24 Br5 118.4
C24 C25 C26 117.8
C25 C26 C21 123.4
C25 C26 Br6 116.4
C21 C26 Br6 120.2
C21A C1A C11A 142(2)
C16A C11A C12A 116.8(17)
C16A C11A C1A 122.1(19)
C12A C11A C1A 121(2)
C13A C12A C11A 119(2)
C13A C12A Br1A 116.7(19)
C11A C12A Br1A 123.9(14)
C14A C13A C12A 121(2)
C13A C14A C15A 118.5(19)
C13A C14A Br2A 121.4(12)
C15A C14A Br2A 120.1(15)
C16A C15A C14A 121(2)
C15A C16A C11A 123.5(18)
C15A C16A Br3A 118.4(17)
C11A C16A Br3A 118.2(16)
C26A C21A C1A 123.9(16)
C26A C21A C22A 113.1(16)
C1A C21A C22A 123.0(17)
C23A C22A C21A 125.8(19)
C23A C22A Br4A 119.8(16)
C21A C22A Br4A 114.3(16)
C22A C23A C24A 118.3(18)
C25A C24A C23A 122(2)
C25A C24A Br5A 119.5(16)
C23A C24A Br5A 118.7(13)
C24A C25A C26A 118.6(16)
C21A C26A C25A 122.5(14)
C21A C26A Br6A 119.8(11)
C25A C26A Br6A 117.5(10)

loop_
_geom_bond_atom_site_label_1
_geom_bond_atom_site_label_2
_geom_bond_distance
N1 N2 1.1353
N1 C1 1.3290
C1 C11 1.4698
C1 C21 1.4789
C11 C12 1.4097
C11 C16 1.4136
C12 C13 1.3937
C12 Br1 1.9034
C13 C14 1.3897
C14 C15 1.3914
C14 Br2 1.8823
C15 C16 1.3929
C16 Br3 1.8998
C21 C22 1.4142
C21 C26 1.4147
C22 C23 1.3916
C22 Br4 1.8941
C23 C24 1.3950
C24 C25 1.3922
C24 Br5 1.8950
C25 C26 1.3963
C26 Br6 1.8942
N1A N2A 1.02(4)
C1A C21A 1.424(18)
C1A C11A 1.431(18)
C11A C16A 1.34(3)
C11A C12A 1.43(3)
C12A C13A 1.39(2)
C12A Br1A 1.89(2)
C13A C14A 1.34(3)
C14A C15A 1.396(18)
C14A Br2A 1.895(17)
C15A C16A 1.33(3)
C16A Br3A 1.916(19)
C21A C26A 1.38(2)
C21A C22A 1.47(3)
C22A C23A 1.28(3)
C22A Br4A 1.94(2)
C23A C24A 1.39(3)
C24A C25A 1.38(2)
C24A Br5A 1.89(2)
C25A C26A 1.39(2)
C26A Br6A 1.894(13)

loop_
_geom_torsion_atom_site_label_1
_geom_torsion_atom_site_label_2
_geom_torsion_atom_site_label_3
_geom_torsion_atom_site_label_4
_geom_torsion
N2 N1 C1 C11 167.1(3)
N2 N1 C1 C21 -12.3(3)
N1 C1 C11 C12 -48.5
C21 C1 C11 C12 130.8
N1 C1 C11 C16 131.4
C21 C1 C11 C16 -49.4
C16 C11 C12 C13 0.8
C1 C11 C12 C13 -179.3
C16 C11 C12 Br1 178.5
C1 C11 C12 Br1 -1.6
C11 C12 C13 C14 0.5
Br1 C12 C13 C14 -177.4
C12 C13 C14 C15 -1.3
C12 C13 C14 Br2 178.2
C13 C14 C15 C16 0.9
Br2 C14 C15 C16 -178.6
C14 C15 C16 C11 0.5
C14 C15 C16 Br3 -178.8
C12 C11 C16 C15 -1.3
C1 C11 C16 C15 178.9
C12 C11 C16 Br3 177.9
C1 C11 C16 Br3 -1.9
N1 C1 C21 C22 129.0
C11 C1 C21 C22 -50.3
N1 C1 C21 C26 -49.9
C11 C1 C21 C26 130.9
C26 C21 C22 C23 0.7
C1 C21 C22 C23 -178.3
C26 C21 C22 Br4 178.8
C1 C21 C22 Br4 -0.2
C21 C22 C23 C24 1.6
Br4 C22 C23 C24 -176.6
C22 C23 C24 C25 -2.0
C22 C23 C24 Br5 177.9
C23 C24 C25 C26 0.0
Br5 C24 C25 C26 -179.9
C24 C25 C26 C21 2.5
C24 C25 C26 Br6 -174.2
C22 C21 C26 C25 -2.8
C1 C21 C26 C25 176.2
C22 C21 C26 Br6 173.8
C1 C21 C26 Br6 -7.3
C21A C1A C11A C16A -51(4)
C21A C1A C11A C12A 128(3)
C16A C11A C12A C13A 0.3(12)
C1A C11A C12A C13A -178.6(16)
C16A C11A C12A Br1A -179.9(13)
C1A C11A C12A Br1A 1.2(16)
C11A C12A C13A C14A 0.8(13)
Br1A C12A C13A C14A -179.1(13)
C12A C13A C14A C15A 0(2)
C12A C13A C14A Br2A 179.1(10)
C13A C14A C15A C16A -1(2)
Br2A C14A C15A C16A 179.4(13)
C14A C15A C16A C11A 2(3)
C14A C15A C16A Br3A -178.6(13)
C12A C11A C16A C15A -2(2)
C1A C11A C16A C15A 177.0(18)
C12A C11A C16A Br3A 179.1(9)
C1A C11A C16A Br3A -2(2)
C11A C1A C21A C26A 130(3)
C11A C1A C21A C22A -51(4)
C26A C21A C22A C23A -1.1(14)
C1A C21A C22A C23A 179.3(18)
C26A C21A C22A Br4A 177.1(14)
C1A C21A C22A Br4A -2.5(17)
C21A C22A C23A C24A 0.0(13)
Br4A C22A C23A C24A -178.1(14)
C22A C23A C24A C25A 2(2)
C22A C23A C24A Br5A 178.6(10)
C23A C24A C25A C26A -2(3)
Br5A C24A C25A C26A -179.0(14)
C1A C21A C26A C25A -179.8(19)
C22A C21A C26A C25A 1(2)
C1A C21A C26A Br6A -4(3)
C22A C21A C26A Br6A 176.5(11)
C24A C25A C26A C21A 1(3)
C24A C25A C26A Br6A -175.1(13)
